data_4334437
loop_
_publ_author_name
'Jian Lin'
'Justin N. Cross'
'Juan Diwu'
'Nathan A. Meredith'
'Thomas E. Albrecht-Schmitt'

_publ_section_title
;
 Comparisons of Plutonium, Thorium, and Cerium Tellurite Sulfates
;
_journal_name_full 'Inorganic Chemistry'
_journal_page_first 4277
_journal_page_last 4281
_journal_paper_doi 10.1021/ic302216y
_journal_volume 52
_journal_year 2013
_chemical_formula_moiety PuTeO3SO4
_chemical_formula_sum 'O7 Pu S Te'
_chemical_formula_weight 513.66
_chemical_name_common 'Plutonium tellurite sulfate'
_chemical_name_systematic
; 
 ? 
;
_space_group_IT_number 14
_symmetry_cell_setting monoclinic
_symmetry_space_group_name_Hall '-P 2ybc'
_symmetry_space_group_name_H-M 'P 1 21/c 1'
_atom_sites_solution_hydrogens none
_atom_sites_solution_primary direct
_atom_sites_solution_secondary difmap
_audit_creation_method SHELXL-97
_cell_angle_alpha 90.00
_cell_angle_beta 109.0970(10)
_cell_angle_gamma 90.00
_cell_formula_units_Z 4
_cell_length_a 7.4789(5)
_cell_length_b 13.5521(10)
_cell_length_c 5.4927(4)
_cell_measurement_reflns_used 1200
_cell_measurement_temperature 100(2)
_cell_measurement_theta_max 27.440
_cell_measurement_theta_min 1.147
_cell_volume 526.07(6)
_computing_cell_refinement 'smart saint'
_computing_data_collection smart
_computing_data_reduction SAINT
_computing_molecular_graphics 'SHELXP-97 (Sheldrick, 1997)'
_computing_publication_material 'SHELXCIF-97 (Sheldrick, 2000)'
_computing_structure_refinement 'SHELXL-97 (Sheldrick, 1997)'
_computing_structure_solution 'SHELXS-97 (Sheldrick, 1990)'
_diffrn_ambient_temperature 100(2)
_diffrn_detector_area_resol_mean 0
_diffrn_measured_fraction_theta_full 1.000
_diffrn_measured_fraction_theta_max 1.000
_diffrn_measurement_device_type 'BRUKER apex II'
_diffrn_measurement_method '0.5 wide w/ exposures'
_diffrn_radiation_monochromator 'Quazar optics'
_diffrn_radiation_source 'Imus microfocused'
_diffrn_radiation_type MoK\a
_diffrn_radiation_wavelength 0.71073
_diffrn_reflns_av_R_equivalents 0.0263
_diffrn_reflns_av_sigmaI/netI 0.0184
_diffrn_reflns_limit_h_max 9
_diffrn_reflns_limit_h_min -9
_diffrn_reflns_limit_k_max 17
_diffrn_reflns_limit_k_min -17
_diffrn_reflns_limit_l_max 7
_diffrn_reflns_limit_l_min -7
_diffrn_reflns_number 6084
_diffrn_reflns_theta_full 27.44
_diffrn_reflns_theta_max 27.44
_diffrn_reflns_theta_min 2.88
_exptl_absorpt_coefficient_mu 18.339
_exptl_absorpt_correction_T_max 0.577
_exptl_absorpt_correction_T_min 0.522
_exptl_absorpt_correction_type numerical
_exptl_absorpt_process_details SHELTXPREP
_exptl_crystal_colour Red
_exptl_crystal_density_diffrn 6.485
_exptl_crystal_density_meas ?
_exptl_crystal_description Block
_exptl_crystal_F_000 872
_exptl_crystal_size_max 0.040
_exptl_crystal_size_mid 0.030
_exptl_crystal_size_min 0.030
_refine_diff_density_max 2.393
_refine_diff_density_min -1.238
_refine_diff_density_rms 0.218
_refine_ls_extinction_coef none
_refine_ls_extinction_expression Fc^*^=kFc[1+0.001xFc^2^\l^3^/sin(2\q)]^-1/4^
_refine_ls_extinction_method SHELXL
_refine_ls_goodness_of_fit_ref 1.147
_refine_ls_hydrogen_treatment none
_refine_ls_matrix_type full
_refine_ls_number_parameters 92
_refine_ls_number_reflns 1201
_refine_ls_number_restraints 0
_refine_ls_restrained_S_all 1.147
_refine_ls_R_factor_all 0.0221
_refine_ls_R_factor_gt 0.0207
_refine_ls_shift/su_max 0.001
_refine_ls_shift/su_mean 0.000
_refine_ls_structure_factor_coef Fsqd
_refine_ls_weighting_details 'calc w=1/[\s^2^(Fo^2^)+(0.0132P)^2^+5.1105P] where P=(Fo^2^+2Fc^2^)/3'
_refine_ls_weighting_scheme calc
_refine_ls_wR_factor_gt 0.0460
_refine_ls_wR_factor_ref 0.0468
_reflns_number_gt 1142
_reflns_number_total 1201
_reflns_threshold_expression >2sigma(I)
_cod_data_source_file ic302216y_si_002_1.cif
_cod_data_source_block PuTeO3SO4
_cod_depositor_comments
;
The following automatic conversions were performed:

'_exptl_crystal_density_meas' value 'N/A' was changed to '?' - the
value is perceived as not measured.

Automatic conversion script
Id: cif_fix_values 3008 2015-01-20 13:52:24Z robertas 
;
_cod_database_code 4334437

loop_
_symmetry_equiv_pos_as_xyz
'x, y, z'
'-x, y+1/2, -z+1/2'
'-x, -y, -z'
'x, -y-1/2, z-1/2'

loop_
_atom_site_label
_atom_site_type_symbol
_atom_site_fract_x
_atom_site_fract_y
_atom_site_fract_z
_atom_site_U_iso_or_equiv
_atom_site_adp_type
_atom_site_occupancy
_atom_site_symmetry_multiplicity
_atom_site_calc_flag
Pu1 Pu 0.41415(3) 0.632416(14) 0.08241(4) 0.00807(11) Uani 1 1 d
S1 S 0.1202(2) 0.63815(10) 0.3971(3) 0.0074(3) Uani 1 1 d
Te1 Te 0.73951(5) 0.62657(3) -0.22997(7) 0.00838(11) Uani 1 1 d
O3 O 0.5722(6) 0.7213(3) -0.1678(8) 0.0105(8) Uani 1 1 d
O7 O 0.2509(6) 0.7189(3) 0.3713(8) 0.0109(8) Uani 1 1 d
O2 O 0.6319(6) 0.5413(3) -0.0433(7) 0.0094(8) Uani 1 1 d
O6 O 0.1402(6) 0.5651(3) 0.2041(8) 0.0120(8) Uani 1 1 d
O5 O -0.0723(6) 0.6731(3) 0.3278(9) 0.0168(9) Uani 1 1 d
O4 O 0.1856(6) 0.5962(3) 0.6567(8) 0.0144(9) Uani 1 1 d
O1 O 0.5843(6) 0.5836(3) -0.5492(7) 0.0141(9) Uani 1 1 d

loop_
_atom_site_aniso_label
_atom_site_aniso_U_11
_atom_site_aniso_U_22
_atom_site_aniso_U_33
_atom_site_aniso_U_23
_atom_site_aniso_U_13
_atom_site_aniso_U_12
Pu1 0.00965(14) 0.00875(14) 0.00630(14) 0.00062(7) 0.00326(9) 0.00112(7)
S1 0.0078(6) 0.0082(6) 0.0069(6) -0.0002(5) 0.0033(5) -0.0012(5)
Te1 0.00841(19) 0.0085(2) 0.0092(2) -0.00101(13) 0.00419(15) -0.00057(12)
O3 0.013(2) 0.0095(19) 0.010(2) 0.0007(15) 0.0058(16) 0.0035(15)
O7 0.0119(19) 0.013(2) 0.0081(19) 0.0011(15) 0.0037(16) -0.0049(16)
O2 0.0102(19) 0.0099(19) 0.009(2) -0.0001(15) 0.0051(16) -0.0013(15)
O6 0.014(2) 0.013(2) 0.011(2) -0.0047(16) 0.0056(17) -0.0001(16)
O5 0.009(2) 0.020(2) 0.022(2) -0.0019(19) 0.0072(18) 0.0035(17)
O4 0.022(2) 0.013(2) 0.0052(19) 0.0017(16) 0.0007(17) -0.0032(18)
O1 0.026(2) 0.009(2) 0.007(2) 0.0026(15) 0.0043(18) 0.0030(16)

loop_
_atom_type_symbol
_atom_type_description
_atom_type_scat_dispersion_real
_atom_type_scat_dispersion_imag
_atom_type_scat_source
O O 0.0106 0.0060 'International Tables Vol C Tables 4.2.6.8 and 6.1.1.4'
S S 0.1246 0.1234 'International Tables Vol C Tables 4.2.6.8 and 6.1.1.4'
Te Te -0.5308 1.6751 'International Tables Vol C Tables 4.2.6.8 and 6.1.1.4'
Pu Pu -9.4100 4.3056 'International Tables Vol C Tables 4.2.6.8 and 6.1.1.4'

loop_
_geom_angle_atom_site_label_1
_geom_angle_atom_site_label_2
_geom_angle_atom_site_label_3
_geom_angle
_geom_angle_site_symmetry_1
_geom_angle_site_symmetry_3
O1 Pu1 O2 81.79(15) 1_556 .
O1 Pu1 O2 78.51(15) 1_556 3_665
O2 Pu1 O2 62.72(16) . 3_665
O1 Pu1 O3 116.67(15) 1_556 .
O2 Pu1 O3 64.74(13) . .
O2 Pu1 O3 121.81(13) 3_665 .
O1 Pu1 O7 139.76(15) 1_556 4_575
O2 Pu1 O7 125.99(13) . 4_575
O2 Pu1 O7 137.59(14) 3_665 4_575
O3 Pu1 O7 65.10(13) . 4_575
O1 Pu1 O4 149.73(16) 1_556 1_554
O2 Pu1 O4 87.00(14) . 1_554
O2 Pu1 O4 71.37(14) 3_665 1_554
O3 Pu1 O4 82.83(14) . 1_554
O7 Pu1 O4 68.20(14) 4_575 1_554
O1 Pu1 O3 72.04(15) 1_556 4_576
O2 Pu1 O3 109.64(13) . 4_576
O2 Pu1 O3 150.45(14) 3_665 4_576
O3 Pu1 O3 71.45(8) . 4_576
O7 Pu1 O3 71.14(14) 4_575 4_576
O4 Pu1 O3 138.16(14) 1_554 4_576
O1 Pu1 O6 85.40(15) 1_556 .
O2 Pu1 O6 126.56(13) . .
O2 Pu1 O6 63.91(13) 3_665 .
O3 Pu1 O6 157.56(13) . .
O7 Pu1 O6 95.80(14) 4_575 .
O4 Pu1 O6 78.89(14) 1_554 .
O3 Pu1 O6 115.06(13) 4_576 .
O1 Pu1 O7 79.10(14) 1_556 .
O2 Pu1 O7 160.77(14) . .
O2 Pu1 O7 114.94(13) 3_665 .
O3 Pu1 O7 122.92(13) . .
O7 Pu1 O7 69.73(8) 4_575 .
O4 Pu1 O7 110.80(14) 1_554 .
O3 Pu1 O7 62.10(13) 4_576 .
O6 Pu1 O7 54.02(12) . .
O1 Pu1 S1 78.23(12) 1_556 .
O2 Pu1 S1 147.50(10) . .
O2 Pu1 S1 88.18(10) 3_665 .
O3 Pu1 S1 147.70(9) . .
O7 Pu1 S1 84.94(10) 4_575 .
O4 Pu1 S1 97.57(10) 1_554 .
O3 Pu1 S1 88.23(9) 4_576 .
O6 Pu1 S1 26.92(9) . .
O7 Pu1 S1 27.44(9) . .
O1 Pu1 Te1 99.76(11) 1_556 .
O2 Pu1 Te1 31.96(9) . .
O2 Pu1 Te1 92.16(9) 3_665 .
O3 Pu1 Te1 32.79(9) . .
O7 Pu1 Te1 96.23(9) 4_575 .
O4 Pu1 Te1 84.55(10) 1_554 .
O3 Pu1 Te1 90.44(9) 4_576 .
O6 Pu1 Te1 154.21(9) . .
O7 Pu1 Te1 151.71(9) . .
S1 Pu1 Te1 177.85(3) . .
O1 Pu1 Pu1 78.43(11) 1_556 3_665
O2 Pu1 Pu1 31.79(10) . 3_665
O2 Pu1 Pu1 30.93(9) 3_665 3_665
O3 Pu1 Pu1 93.76(9) . 3_665
O7 Pu1 Pu1 141.03(9) 4_575 3_665
O4 Pu1 Pu1 77.31(10) 1_554 3_665
O3 Pu1 Pu1 135.23(9) 4_576 3_665
O6 Pu1 Pu1 94.81(9) . 3_665
O7 Pu1 Pu1 142.75(9) . 3_665
S1 Pu1 Pu1 117.96(2) . 3_665
Te1 Pu1 Pu1 62.070(8) . 3_665
O5 S1 O4 111.8(3) . .
O5 S1 O6 110.7(3) . .
O4 S1 O6 110.8(3) . .
O5 S1 O7 111.1(3) . .
O4 S1 O7 110.8(2) . .
O6 S1 O7 101.3(2) . .
O5 S1 Pu1 131.73(19) . .
O4 S1 Pu1 116.47(19) . .
O6 S1 Pu1 49.95(16) . .
O7 S1 Pu1 52.16(16) . .
O1 Te1 O2 94.31(18) . .
O1 Te1 O3 97.86(18) . .
O2 Te1 O3 83.86(18) . .
O1 Te1 Pu1 98.88(13) . .
O2 Te1 Pu1 40.54(12) . .
O3 Te1 Pu1 43.34(12) . .
Te1 O3 Pu1 103.88(17) . .
Te1 O3 Pu1 131.56(19) . 4_575
Pu1 O3 Pu1 118.79(16) . 4_575
S1 O7 Pu1 142.6(2) . 4_576
S1 O7 Pu1 100.4(2) . .
Pu1 O7 Pu1 113.78(15) 4_576 .
Te1 O2 Pu1 107.51(17) . .
Te1 O2 Pu1 129.10(19) . 3_665
Pu1 O2 Pu1 117.28(16) . 3_665
S1 O6 Pu1 103.1(2) . .
S1 O4 Pu1 139.3(3) . 1_556
Te1 O1 Pu1 143.4(2) . 1_554

loop_
_geom_bond_atom_site_label_1
_geom_bond_atom_site_label_2
_geom_bond_distance
_geom_bond_site_symmetry_2
Pu1 O1 2.113(4) 1_556
Pu1 O2 2.321(4) .
Pu1 O2 2.379(4) 3_665
Pu1 O3 2.408(4) .
Pu1 O7 2.443(4) 4_575
Pu1 O4 2.452(4) 1_554
Pu1 O3 2.480(4) 4_576
Pu1 O6 2.524(4) .
Pu1 O7 2.578(4) .
Pu1 S1 3.2113(14) .
Pu1 Te1 3.4064(5) .
Pu1 Pu1 4.0138(5) 3_665
S1 O5 1.443(4) .
S1 O4 1.463(4) .
S1 O6 1.493(4) .
S1 O7 1.504(4) .
Te1 O1 1.852(4) .
Te1 O2 1.890(4) .
Te1 O3 1.900(4) .
O3 Pu1 2.480(4) 4_575
O7 Pu1 2.443(4) 4_576
O2 Pu1 2.379(4) 3_665
O4 Pu1 2.452(4) 1_556
O1 Pu1 2.113(4) 1_554
